data_7237054
loop_
_publ_author_name
'Ekbote, Anupama'
'Han, Si Hyun'
'Jadhav, Thaksen'
'Mobin, Shaikh M.'
'Lee, Jun Yeob'
'Misra, Rajneesh'

_publ_section_title
;
 Stimuli responsive AIE active positional isomers of phenanthroimidazole
 as non-doped emitters in OLEDs
;
_journal_issue 8
_journal_name_full 'Journal of Materials Chemistry C'
_journal_page_first 2077
_journal_paper_doi 10.1039/C7TC05450E
_journal_volume 6
_journal_year 2018
_chemical_formula_sum 'C39 H27 I N3'
_chemical_formula_weight 664.53
_space_group_crystal_system triclinic
_space_group_IT_number 2
_space_group_name_Hall '-P 1'
_space_group_name_H-M_alt 'P -1'
_atom_sites_solution_hydrogens geom
_audit_creation_method SHELXL-2014/7
_audit_update_record
;
2017-08-31 deposited with the CCDC.
2018-01-30 downloaded from the CCDC.
;
_cell_angle_alpha 96.245(9)
_cell_angle_beta 91.993(13)
_cell_angle_gamma 101.903(10)
_cell_formula_units_Z 2
_cell_length_a 8.1689(12)
_cell_length_b 11.2594(9)
_cell_length_c 17.439(2)
_cell_measurement_reflns_used 5016
_cell_measurement_temperature 293(2)
_cell_measurement_theta_max 28.1400
_cell_measurement_theta_min 3.7720
_cell_volume 1557.5(3)
_computing_cell_refinement 'CrysAlis RED, Oxford Diffraction Ltd.,'
_computing_data_collection 'CrysAlis CCD, Oxford Diffraction Ltd.,'
_computing_data_reduction 'CrysAlis RED, Oxford Diffraction Ltd.,'
_computing_molecular_graphics Ortep3
_computing_publication_material Shelx97
_computing_structure_refinement 'SHELXL-2014/7 (Sheldrick, 2014)'
_computing_structure_solution 'SHELXS-97 (Sheldrick, 1997)'
_diffrn_ambient_temperature 293(2)
_diffrn_detector_area_resol_mean 15.9948
_diffrn_measured_fraction_theta_full 0.998
_diffrn_measured_fraction_theta_max 0.878
_diffrn_measurement_device_type 'OXFORD DIFFRACTION SUPER NOVA'
_diffrn_measurement_method \w/q-scan
_diffrn_radiation_monochromator graphite
_diffrn_radiation_source 'Micro-Focus (Mo) X-ray Source'
_diffrn_radiation_type MoK\a
_diffrn_radiation_wavelength 0.71073
_diffrn_reflns_av_R_equivalents 0.0921
_diffrn_reflns_av_unetI/netI 0.1011
_diffrn_reflns_Laue_measured_fraction_full 0.998
_diffrn_reflns_Laue_measured_fraction_max 0.878
_diffrn_reflns_limit_h_max 10
_diffrn_reflns_limit_h_min -11
_diffrn_reflns_limit_k_max 15
_diffrn_reflns_limit_k_min -15
_diffrn_reflns_limit_l_max 22
_diffrn_reflns_limit_l_min -23
_diffrn_reflns_number 13182
_diffrn_reflns_point_group_measured_fraction_full 0.998
_diffrn_reflns_point_group_measured_fraction_max 0.878
_diffrn_reflns_theta_full 25.242
_diffrn_reflns_theta_max 28.846
_diffrn_reflns_theta_min 3.032
_exptl_absorpt_coefficient_mu 1.060
_exptl_absorpt_correction_T_max 1.00000
_exptl_absorpt_correction_T_min 0.48753
_exptl_absorpt_correction_type multi-scan
_exptl_absorpt_process_details
;
CrysAlisPro, Agilent Technologies,
Version 1.171.37.35 (release 13-08-2014 CrysAlis171 .NET)
(compiled Aug 13 2014,18:06:01)
Empirical absorption correction using spherical harmonics,
 implemented in SCALE3 ABSPACK scaling algorithm.
;
_exptl_crystal_colour colourless
_exptl_crystal_density_diffrn 1.417
_exptl_crystal_density_method 'not measured'
_exptl_crystal_description block
_exptl_crystal_F_000 670
_exptl_crystal_size_max 0.230
_exptl_crystal_size_mid 0.180
_exptl_crystal_size_min 0.130
_refine_diff_density_max 1.848
_refine_diff_density_min -1.929
_refine_diff_density_rms 0.303
_refine_ls_extinction_coef 0.072(10)
_refine_ls_extinction_expression Fc^*^=kFc[1+0.001xFc^2^\l^3^/sin(2\q)]^-1/4^
_refine_ls_extinction_method 'SHELXL-2014/7 (Sheldrick 2014'
_refine_ls_goodness_of_fit_ref 1.316
_refine_ls_hydrogen_treatment constr
_refine_ls_matrix_type full
_refine_ls_number_parameters 389
_refine_ls_number_reflns 7155
_refine_ls_number_restraints 0
_refine_ls_restrained_S_all 1.316
_refine_ls_R_factor_all 0.1809
_refine_ls_R_factor_gt 0.1382
_refine_ls_shift/su_max 0.001
_refine_ls_shift/su_mean 0.000
_refine_ls_structure_factor_coef Fsqd
_refine_ls_weighting_details 'w=1/[\s^2^(Fo^2^)+(0.2000P)^2^] where P=(Fo^2^+2Fc^2^)/3'
_refine_ls_weighting_scheme calc
_refine_ls_wR_factor_gt 0.3736
_refine_ls_wR_factor_ref 0.4207
_reflns_Friedel_coverage 0.000
_reflns_number_gt 3770
_reflns_number_total 7155
_reflns_threshold_expression 'I > 2\s(I)'
_cod_data_source_file c7tc05450e2.cif
_cod_data_source_block shelx_CCDC1
_cod_original_cell_volume 1557.4(3)
_cod_database_code 7237054
_shelx_shelxl_version_number 2014/7
_shelx_space_group_comment
;
The symmetry employed for this shelxl refinement is uniquely defined
by the following loop, which should always be used as a source of
symmetry information in preference to the above space-group names.
They are only intended as comments.
;
_shelx_estimated_absorpt_t_min 0.793
_shelx_estimated_absorpt_t_max 0.875

loop_
_space_group_symop_operation_xyz
'x, y, z'
'-x, -y, -z'

loop_
_atom_site_label
_atom_site_type_symbol
_atom_site_fract_x
_atom_site_fract_y
_atom_site_fract_z
_atom_site_U_iso_or_equiv
_atom_site_adp_type
_atom_site_occupancy
_atom_site_site_symmetry_order
_atom_site_calc_flag
_atom_site_refinement_flags_posn
_atom_site_refinement_flags_adp
I1 I 0.24611(9) 1.08964(6) 0.63116(5) 0.1136(6) Uani 1 1 d . .
N1 N 0.2608(6) 0.5796(5) 0.4546(2) 0.0495(12) Uani 1 1 d . .
N2 N 0.2503(6) 0.3795(5) 0.4545(3) 0.0523(12) Uani 1 1 d . .
H2 H 0.2475 0.3090 0.4696 0.063 Uiso 1 1 calc R U
N3 N 0.2334(7) 0.4995(5) 0.8257(3) 0.0540(12) Uani 1 1 d . .
C1 C 0.2546(7) 0.4829(6) 0.4980(3) 0.0471(13) Uani 1 1 d . .
C2 C 0.2569(7) 0.5301(7) 0.3775(3) 0.0525(15) Uani 1 1 d . .
C3 C 0.2689(7) 0.5846(7) 0.3065(3) 0.0603(18) Uani 1 1 d . .
C4 C 0.2954(9) 0.7101(8) 0.3029(4) 0.071(2) Uani 1 1 d . .
H4 H 0.2986 0.7639 0.3476 0.086 Uiso 1 1 calc R U
C5 C 0.3168(11) 0.7536(10) 0.2327(5) 0.090(3) Uani 1 1 d . .
H5 H 0.3397 0.8378 0.2317 0.108 Uiso 1 1 calc R U
C6 C 0.3068(11) 0.6827(11) 0.1661(5) 0.087(3) Uani 1 1 d . .
H6 H 0.3171 0.7160 0.1195 0.105 Uiso 1 1 calc R U
C7 C 0.2806(10) 0.5576(11) 0.1678(4) 0.085(3) Uani 1 1 d . .
H7 H 0.2766 0.5071 0.1216 0.102 Uiso 1 1 calc R U
C8 C 0.2595(8) 0.5033(9) 0.2380(3) 0.070(2) Uani 1 1 d . .
C9 C 0.2392(8) 0.3732(8) 0.2401(3) 0.0652(19) Uani 1 1 d . .
C10 C 0.2134(11) 0.2871(12) 0.1722(4) 0.092(3) Uani 1 1 d . .
H10 H 0.2101 0.3152 0.1241 0.110 Uiso 1 1 calc R U
C11 C 0.1935(14) 0.1647(13) 0.1759(6) 0.108(4) Uani 1 1 d . .
H11 H 0.1781 0.1106 0.1306 0.130 Uiso 1 1 calc R U
C12 C 0.1963(14) 0.1221(11) 0.2450(6) 0.104(3) Uani 1 1 d . .
H12 H 0.1838 0.0385 0.2469 0.124 Uiso 1 1 calc R U
C13 C 0.2175(11) 0.2002(9) 0.3135(5) 0.079(2) Uani 1 1 d . .
H13 H 0.2177 0.1692 0.3609 0.095 Uiso 1 1 calc R U
C14 C 0.2381(8) 0.3240(8) 0.3107(4) 0.0644(19) Uani 1 1 d . .
C15 C 0.2513(6) 0.4074(6) 0.3798(3) 0.0526(15) Uani 1 1 d . .
C16 C 0.2650(8) 0.7034(6) 0.4868(3) 0.0517(14) Uani 1 1 d . .
C17 C 0.1237(8) 0.7516(6) 0.4789(4) 0.0581(15) Uani 1 1 d . .
H17 H 0.0325 0.7091 0.4467 0.070 Uiso 1 1 calc R U
C18 C 0.1189(8) 0.8624(7) 0.5186(4) 0.0643(17) Uani 1 1 d . .
H18 H 0.0241 0.8955 0.5146 0.077 Uiso 1 1 calc R U
C19 C 0.2588(9) 0.9245(6) 0.5652(4) 0.0663(17) Uani 1 1 d . .
C20 C 0.4010(9) 0.8774(7) 0.5689(4) 0.0728(19) Uani 1 1 d . .
H20 H 0.4956 0.9219 0.5981 0.087 Uiso 1 1 calc R U
C21 C 0.4048(8) 0.7667(6) 0.5304(4) 0.0563(14) Uani 1 1 d . .
H21 H 0.5005 0.7344 0.5336 0.068 Uiso 1 1 calc R U
C22 C 0.2497(7) 0.4958(6) 0.5826(3) 0.0454(12) Uani 1 1 d . .
C23 C 0.3288(7) 0.4192(6) 0.6220(3) 0.0492(13) Uani 1 1 d . .
H23 H 0.3858 0.3665 0.5945 0.059 Uiso 1 1 calc R U
C24 C 0.3233(7) 0.4210(6) 0.7017(3) 0.0479(13) Uani 1 1 d . .
H24 H 0.3780 0.3702 0.7268 0.057 Uiso 1 1 calc R U
C25 C 0.2386(7) 0.4964(6) 0.7441(3) 0.0506(14) Uani 1 1 d . .
C26 C 0.1597(8) 0.5721(7) 0.7055(3) 0.0557(15) Uani 1 1 d . .
H26 H 0.1030 0.6244 0.7335 0.067 Uiso 1 1 calc R U
C27 C 0.1634(7) 0.5719(6) 0.6260(3) 0.0538(14) Uani 1 1 d . .
H27 H 0.1079 0.6229 0.6014 0.065 Uiso 1 1 calc R U
C28 C 0.2357(8) 0.3908(6) 0.8599(3) 0.0543(15) Uani 1 1 d . .
C29 C 0.1449(10) 0.2814(7) 0.8283(4) 0.072(2) Uani 1 1 d . .
H29 H 0.0756 0.2758 0.7840 0.087 Uiso 1 1 calc R U
C30 C 0.1557(15) 0.1767(9) 0.8624(6) 0.096(3) Uani 1 1 d . .
H30 H 0.0945 0.1011 0.8400 0.116 Uiso 1 1 calc R U
C31 C 0.2536(16) 0.1832(10) 0.9275(6) 0.101(3) Uani 1 1 d . .
H31 H 0.2597 0.1126 0.9497 0.122 Uiso 1 1 calc R U
C32 C 0.3423(12) 0.2927(9) 0.9599(4) 0.080(2) Uani 1 1 d . .
H32 H 0.4104 0.2974 1.0045 0.095 Uiso 1 1 calc R U
C33 C 0.3330(9) 0.3974(8) 0.9278(4) 0.0690(19) Uani 1 1 d . .
H33 H 0.3920 0.4728 0.9515 0.083 Uiso 1 1 calc R U
C34 C 0.2324(9) 0.6105(7) 0.8718(3) 0.0580(16) Uani 1 1 d . .
C35 C 0.3352(11) 0.7167(8) 0.8582(5) 0.0731(19) Uani 1 1 d . .
H35 H 0.4080 0.7174 0.8183 0.088 Uiso 1 1 calc R U
C36 C 0.3298(17) 0.8261(9) 0.9057(6) 0.108(3) Uani 1 1 d . .
H36 H 0.3980 0.8992 0.8960 0.129 Uiso 1 1 calc R U
C37 C 0.2265(17) 0.8262(11) 0.9654(6) 0.107(4) Uani 1 1 d . .
H37 H 0.2239 0.8986 0.9960 0.128 Uiso 1 1 calc R U
C38 C 0.1280(14) 0.7199(10) 0.9795(4) 0.090(3) Uani 1 1 d . .
H38 H 0.0603 0.7190 1.0213 0.109 Uiso 1 1 calc R U
C39 C 0.1263(10) 0.6111(8) 0.9320(4) 0.0681(19) Uani 1 1 d . .
H39 H 0.0540 0.5392 0.9408 0.082 Uiso 1 1 calc R U

loop_
_atom_site_aniso_label
_atom_site_aniso_U_11
_atom_site_aniso_U_22
_atom_site_aniso_U_33
_atom_site_aniso_U_23
_atom_site_aniso_U_13
_atom_site_aniso_U_12
I1 0.1158(8) 0.0662(7) 0.1512(9) -0.0312(5) -0.0196(5) 0.0296(4)
N1 0.054(3) 0.053(3) 0.042(2) 0.005(2) -0.0012(18) 0.013(2)
N2 0.057(3) 0.057(3) 0.046(2) 0.005(2) -0.0017(19) 0.018(2)
N3 0.072(3) 0.051(3) 0.043(2) 0.003(2) 0.005(2) 0.022(2)
C1 0.049(3) 0.049(3) 0.045(3) 0.006(2) 0.000(2) 0.013(2)
C2 0.043(3) 0.071(4) 0.043(3) 0.009(3) -0.003(2) 0.010(2)
C3 0.043(3) 0.095(6) 0.045(3) 0.017(3) -0.003(2) 0.016(3)
C4 0.063(4) 0.096(6) 0.061(4) 0.026(4) 0.008(3) 0.021(4)
C5 0.087(5) 0.117(8) 0.075(5) 0.046(5) 0.003(4) 0.025(5)
C6 0.086(6) 0.123(9) 0.061(4) 0.022(5) 0.008(4) 0.032(5)
C7 0.066(4) 0.146(10) 0.046(3) 0.009(4) -0.003(3) 0.030(5)
C8 0.043(3) 0.123(8) 0.043(3) 0.000(3) -0.001(2) 0.016(3)
C9 0.056(4) 0.090(6) 0.048(3) -0.018(3) -0.002(2) 0.024(3)
C10 0.084(6) 0.130(10) 0.055(4) -0.017(5) -0.004(3) 0.024(5)
C11 0.113(8) 0.117(10) 0.080(6) -0.044(6) -0.012(5) 0.023(6)
C12 0.110(8) 0.095(8) 0.091(6) -0.038(5) -0.009(5) 0.016(6)
C13 0.075(5) 0.080(6) 0.079(5) -0.018(4) -0.009(4) 0.026(4)
C14 0.049(3) 0.086(6) 0.052(3) -0.012(3) -0.005(2) 0.013(3)
C15 0.040(3) 0.074(5) 0.044(3) -0.001(3) -0.002(2) 0.017(3)
C16 0.054(3) 0.052(4) 0.050(3) 0.009(3) -0.001(2) 0.013(2)
C17 0.055(3) 0.055(4) 0.065(3) 0.012(3) -0.014(3) 0.012(3)
C18 0.057(4) 0.063(5) 0.077(4) 0.010(3) -0.004(3) 0.025(3)
C19 0.078(5) 0.035(4) 0.087(5) -0.006(3) -0.005(3) 0.022(3)
C20 0.066(4) 0.059(5) 0.087(5) -0.004(4) -0.022(3) 0.010(3)
C21 0.048(3) 0.055(4) 0.063(3) -0.001(3) -0.006(2) 0.009(2)
C22 0.042(3) 0.051(3) 0.043(2) 0.004(2) -0.0003(19) 0.009(2)
C23 0.049(3) 0.050(4) 0.051(3) 0.006(2) -0.003(2) 0.014(2)
C24 0.050(3) 0.050(3) 0.047(3) 0.010(2) 0.000(2) 0.016(2)
C25 0.052(3) 0.062(4) 0.038(2) 0.009(2) -0.003(2) 0.011(3)
C26 0.054(3) 0.066(4) 0.052(3) 0.009(3) 0.004(2) 0.024(3)
C27 0.047(3) 0.069(4) 0.050(3) 0.014(3) -0.001(2) 0.017(3)
C28 0.068(4) 0.053(4) 0.044(3) 0.009(2) 0.006(2) 0.015(3)
C29 0.090(5) 0.060(5) 0.058(3) 0.002(3) 0.008(3) -0.003(4)
C30 0.139(8) 0.061(6) 0.083(5) 0.009(4) 0.035(6) 0.003(5)
C31 0.160(10) 0.076(7) 0.085(6) 0.034(5) 0.035(6) 0.049(6)
C32 0.097(6) 0.094(7) 0.064(4) 0.026(4) 0.005(4) 0.053(5)
C33 0.076(4) 0.086(6) 0.050(3) 0.021(3) -0.006(3) 0.024(4)
C34 0.070(4) 0.064(4) 0.040(3) 0.001(3) -0.005(2) 0.020(3)
C35 0.090(5) 0.062(5) 0.067(4) 0.006(3) 0.004(3) 0.015(4)
C36 0.179(11) 0.049(6) 0.085(6) -0.002(4) -0.013(6) 0.012(6)
C37 0.173(11) 0.077(8) 0.074(6) -0.008(5) -0.012(6) 0.047(7)
C38 0.127(8) 0.105(8) 0.054(4) 0.001(4) 0.008(4) 0.062(6)
C39 0.076(4) 0.086(6) 0.052(3) 0.010(3) 0.010(3) 0.038(4)

loop_
_atom_type_symbol
_atom_type_description
_atom_type_scat_dispersion_real
_atom_type_scat_dispersion_imag
_atom_type_scat_source
C C 0.0033 0.0016 'International Tables Vol C Tables 4.2.6.8 and 6.1.1.4'
H H 0.0000 0.0000 'International Tables Vol C Tables 4.2.6.8 and 6.1.1.4'
N N 0.0061 0.0033 'International Tables Vol C Tables 4.2.6.8 and 6.1.1.4'
I I -0.4742 1.8119 'International Tables Vol C Tables 4.2.6.8 and 6.1.1.4'

loop_
_geom_angle_atom_site_label_1
_geom_angle_atom_site_label_2
_geom_angle_atom_site_label_3
_geom_angle
C1 N1 C2 106.1(5)
C1 N1 C16 124.2(5)
C2 N1 C16 129.6(5)
C1 N2 C15 105.7(5)
C1 N2 H2 127.1
C15 N2 H2 127.1
C34 N3 C25 120.0(5)
C34 N3 C28 120.9(5)
C25 N3 C28 119.1(5)
N2 C1 N1 111.9(5)
N2 C1 C22 124.7(5)
N1 C1 C22 123.4(6)
C15 C2 N1 105.1(5)
C15 C2 C3 122.3(6)
N1 C2 C3 132.4(7)
C4 C3 C8 120.0(6)
C4 C3 C2 123.8(7)
C8 C3 C2 116.1(7)
C5 C4 C3 119.3(8)
C5 C4 H4 120.3
C3 C4 H4 120.3
C6 C5 C4 123.9(10)
C6 C5 H5 118.1
C4 C5 H5 118.1
C5 C6 C7 118.1(8)
C5 C6 H6 121.0
C7 C6 H6 121.0
C6 C7 C8 122.3(8)
C6 C7 H7 118.8
C8 C7 H7 118.8
C3 C8 C7 116.3(8)
C3 C8 C9 121.3(6)
C7 C8 C9 122.3(7)
C14 C9 C10 116.0(9)
C14 C9 C8 120.9(6)
C10 C9 C8 123.0(8)
C11 C10 C9 121.8(9)
C11 C10 H10 119.1
C9 C10 H10 119.1
C12 C11 C10 119.9(9)
C12 C11 H11 120.0
C10 C11 H11 120.0
C11 C12 C13 121.5(12)
C11 C12 H12 119.3
C13 C12 H12 119.3
C14 C13 C12 119.3(10)
C14 C13 H13 120.4
C12 C13 H13 120.4
C13 C14 C9 121.5(7)
C13 C14 C15 121.2(7)
C9 C14 C15 117.2(8)
N2 C15 C2 111.1(5)
N2 C15 C14 127.1(7)
C2 C15 C14 121.7(6)
C21 C16 C17 121.6(7)
C21 C16 N1 118.7(6)
C17 C16 N1 119.5(6)
C18 C17 C16 119.6(6)
C18 C17 H17 120.2
C16 C17 H17 120.2
C17 C18 C19 118.6(6)
C17 C18 H18 120.7
C19 C18 H18 120.7
C20 C19 C18 120.6(7)
C20 C19 I1 120.8(6)
C18 C19 I1 118.6(5)
C21 C20 C19 120.7(7)
C21 C20 H20 119.6
C19 C20 H20 119.6
C20 C21 C16 118.7(6)
C20 C21 H21 120.6
C16 C21 H21 120.6
C27 C22 C23 117.7(5)
C27 C22 C1 125.3(5)
C23 C22 C1 116.9(6)
C24 C23 C22 120.7(6)
C24 C23 H23 119.6
C22 C23 H23 119.6
C25 C24 C23 121.4(5)
C25 C24 H24 119.3
C23 C24 H24 119.3
C24 C25 C26 118.2(5)
C24 C25 N3 121.7(5)
C26 C25 N3 120.1(6)
C25 C26 C27 121.6(6)
C25 C26 H26 119.2
C27 C26 H26 119.2
C26 C27 C22 120.5(6)
C26 C27 H27 119.8
C22 C27 H27 119.8
C29 C28 C33 119.1(7)
C29 C28 N3 121.6(6)
C33 C28 N3 119.3(7)
C28 C29 C30 119.5(8)
C28 C29 H29 120.2
C30 C29 H29 120.2
C31 C30 C29 121.1(9)
C31 C30 H30 119.4
C29 C30 H30 119.4
C32 C31 C30 119.5(8)
C32 C31 H31 120.3
C30 C31 H31 120.3
C31 C32 C33 120.6(8)
C31 C32 H32 119.7
C33 C32 H32 119.7
C32 C33 C28 120.1(8)
C32 C33 H33 119.9
C28 C33 H33 119.9
C35 C34 C39 119.6(7)
C35 C34 N3 120.8(6)
C39 C34 N3 119.5(7)
C34 C35 C36 119.0(8)
C34 C35 H35 120.5
C36 C35 H35 120.5
C37 C36 C35 121.2(9)
C37 C36 H36 119.4
C35 C36 H36 119.4
C38 C37 C36 119.3(10)
C38 C37 H37 120.4
C36 C37 H37 120.4
C37 C38 C39 120.8(8)
C37 C38 H38 119.6
C39 C38 H38 119.6
C34 C39 C38 120.0(8)
C34 C39 H39 120.0
C38 C39 H39 120.0

loop_
_geom_bond_atom_site_label_1
_geom_bond_atom_site_label_2
_geom_bond_distance
I1 C19 2.101(7)
N1 C1 1.386(8)
N1 C2 1.396(8)
N1 C16 1.438(9)
N2 C1 1.312(8)
N2 C15 1.372(7)
N2 H2 0.8600
N3 C34 1.413(9)
N3 C25 1.421(7)
N3 C28 1.422(8)
C1 C22 1.469(7)
C2 C15 1.378(10)
C2 C3 1.437(8)
C3 C4 1.394(12)
C3 C8 1.413(10)
C4 C5 1.371(10)
C4 H4 0.9300
C5 C6 1.325(14)
C5 H5 0.9300
C6 C7 1.385(15)
C6 H6 0.9300
C7 C8 1.426(11)
C7 H7 0.9300
C8 C9 1.445(12)
C9 C14 1.404(11)
C9 C10 1.427(11)
C10 C11 1.362(16)
C10 H10 0.9300
C11 C12 1.347(17)
C11 H11 0.9300
C12 C13 1.387(12)
C12 H12 0.9300
C13 C14 1.375(13)
C13 H13 0.9300
C14 C15 1.431(9)
C16 C21 1.370(9)
C16 C17 1.382(9)
C17 C18 1.368(10)
C17 H17 0.9300
C18 C19 1.391(10)
C18 H18 0.9300
C19 C20 1.376(10)
C20 C21 1.356(10)
C20 H20 0.9300
C21 H21 0.9300
C22 C27 1.397(9)
C22 C23 1.401(8)
C23 C24 1.389(8)
C23 H23 0.9300
C24 C25 1.374(9)
C24 H24 0.9300
C25 C26 1.384(9)
C26 C27 1.388(8)
C26 H26 0.9300
C27 H27 0.9300
C28 C29 1.348(10)
C28 C33 1.390(9)
C29 C30 1.394(13)
C29 H29 0.9300
C30 C31 1.352(16)
C30 H30 0.9300
C31 C32 1.348(15)
C31 H31 0.9300
C32 C33 1.374(11)
C32 H32 0.9300
C33 H33 0.9300
C34 C35 1.361(11)
C34 C39 1.384(9)
C35 C36 1.418(13)
C35 H35 0.9300
C36 C37 1.362(15)
C36 H36 0.9300
C37 C38 1.349(16)
C37 H37 0.9300
C38 C39 1.400(12)
C38 H38 0.9300
C39 H39 0.9300

loop_
_geom_torsion_atom_site_label_1
_geom_torsion_atom_site_label_2
_geom_torsion_atom_site_label_3
_geom_torsion_atom_site_label_4
_geom_torsion
C15 N2 C1 N1 -0.8(6)
C15 N2 C1 C22 177.9(5)
C2 N1 C1 N2 1.1(6)
C16 N1 C1 N2 179.5(5)
C2 N1 C1 C22 -177.6(5)
C16 N1 C1 C22 0.8(8)
C1 N1 C2 C15 -0.9(6)
C16 N1 C2 C15 -179.1(5)
C1 N1 C2 C3 -176.1(6)
C16 N1 C2 C3 5.6(10)
C15 C2 C3 C4 -171.8(6)
N1 C2 C3 C4 2.8(10)
C15 C2 C3 C8 5.5(8)
N1 C2 C3 C8 -179.9(6)
C8 C3 C4 C5 -1.8(10)
C2 C3 C4 C5 175.4(6)
C3 C4 C5 C6 3.0(13)
C4 C5 C6 C7 -3.0(14)
C5 C6 C7 C8 1.8(13)
C4 C3 C8 C7 0.8(9)
C2 C3 C8 C7 -176.6(6)
C4 C3 C8 C9 177.4(6)
C2 C3 C8 C9 -0.1(9)
C6 C7 C8 C3 -0.8(11)
C6 C7 C8 C9 -177.3(7)
C3 C8 C9 C14 -3.8(9)
C7 C8 C9 C14 172.5(6)
C3 C8 C9 C10 173.9(7)
C7 C8 C9 C10 -9.7(11)
C14 C9 C10 C11 -1.7(12)
C8 C9 C10 C11 -179.6(8)
C9 C10 C11 C12 0.6(16)
C10 C11 C12 C13 0.7(17)
C11 C12 C13 C14 -0.8(15)
C12 C13 C14 C9 -0.3(12)
C12 C13 C14 C15 176.6(8)
C10 C9 C14 C13 1.5(10)
C8 C9 C14 C13 179.4(7)
C10 C9 C14 C15 -175.5(6)
C8 C9 C14 C15 2.4(9)
C1 N2 C15 C2 0.2(6)
C1 N2 C15 C14 -176.1(6)
N1 C2 C15 N2 0.4(6)
C3 C2 C15 N2 176.3(5)
N1 C2 C15 C14 177.0(5)
C3 C2 C15 C14 -7.1(8)
C13 C14 C15 N2 1.9(10)
C9 C14 C15 N2 178.9(5)
C13 C14 C15 C2 -174.1(6)
C9 C14 C15 C2 3.0(9)
C1 N1 C16 C21 67.8(8)
C2 N1 C16 C21 -114.3(7)
C1 N1 C16 C17 -106.5(7)
C2 N1 C16 C17 71.4(8)
C21 C16 C17 C18 -3.5(9)
N1 C16 C17 C18 170.6(5)
C16 C17 C18 C19 1.1(9)
C17 C18 C19 C20 2.3(11)
C17 C18 C19 I1 -176.5(5)
C18 C19 C20 C21 -3.4(12)
I1 C19 C20 C21 175.4(5)
C19 C20 C21 C16 0.9(10)
C17 C16 C21 C20 2.5(9)
N1 C16 C21 C20 -171.7(6)
N2 C1 C22 C27 -141.3(6)
N1 C1 C22 C27 37.3(9)
N2 C1 C22 C23 34.2(8)
N1 C1 C22 C23 -147.3(6)
C27 C22 C23 C24 -1.0(8)
C1 C22 C23 C24 -176.8(5)
C22 C23 C24 C25 0.9(9)
C23 C24 C25 C26 -0.7(9)
C23 C24 C25 N3 -179.5(6)
C34 N3 C25 C24 145.3(6)
C28 N3 C25 C24 -32.3(8)
C34 N3 C25 C26 -33.4(9)
C28 N3 C25 C26 148.9(6)
C24 C25 C26 C27 0.8(10)
N3 C25 C26 C27 179.6(6)
C25 C26 C27 C22 -1.0(10)
C23 C22 C27 C26 1.1(9)
C1 C22 C27 C26 176.5(6)
C34 N3 C28 C29 140.4(7)
C25 N3 C28 C29 -42.0(9)
C34 N3 C28 C33 -39.3(8)
C25 N3 C28 C33 138.4(6)
C33 C28 C29 C30 -2.6(11)
N3 C28 C29 C30 177.7(7)
C28 C29 C30 C31 1.1(14)
C29 C30 C31 C32 0.0(15)
C30 C31 C32 C33 0.5(14)
C31 C32 C33 C28 -2.0(12)
C29 C28 C33 C32 3.1(11)
N3 C28 C33 C32 -177.3(6)
C25 N3 C34 C35 -43.1(9)
C28 N3 C34 C35 134.5(7)
C25 N3 C34 C39 137.3(6)
C28 N3 C34 C39 -45.1(9)
C39 C34 C35 C36 -0.7(12)
N3 C34 C35 C36 179.8(8)
C34 C35 C36 C37 1.4(16)
C35 C36 C37 C38 0.2(18)
C36 C37 C38 C39 -2.4(16)
C35 C34 C39 C38 -1.5(11)
N3 C34 C39 C38 178.1(7)
C37 C38 C39 C34 3.1(13)
